data_7228756
loop_
_publ_author_name
'Fei, Zenghui'
'Zeng, Chao'
'Lu, Chengrong'
'Zhao, Bei'
'Yao, Yingming'

_publ_section_title
;
 An efficient asymmetric hydrophosphonylation of unsaturated amides
 catalyzed by rare-earth metal amides [(Me3Si)2N]3RE(\m-Cl)Li(THF)3 with
 phenoxy-functionalized chiral prolinols
;
_journal_issue 31
_journal_name_full 'RSC Adv.'
_journal_page_first 19306
_journal_paper_doi 10.1039/C7RA00468K
_journal_volume 7
_journal_year 2017
_chemical_absolute_configuration ad
_chemical_formula_moiety 'C20 H26 N O4 P'
_chemical_formula_sum 'C20 H26 N O4 P'
_chemical_formula_weight 375.39
_space_group_crystal_system orthorhombic
_space_group_IT_number 19
_space_group_name_Hall 'P 2ac 2ab'
_space_group_name_H-M_alt 'P 21 21 21'
_symmetry_space_group_name_Hall 'P 2ac 2ab'
_symmetry_space_group_name_H-M 'P 21 21 21'
_atom_sites_solution_hydrogens geom
_atom_sites_solution_primary dual
_audit_creation_date 2017-03-06
_audit_creation_method
;
Olex2 1.2
(compiled 2017.03.02 svn.r3394 for OlexSys, GUI svn.r5324)
;
_audit_update_record
;
2017-03-06 deposited with the CCDC.
2017-03-13 downloaded from the CCDC.
;
_cell_angle_alpha 90
_cell_angle_beta 90
_cell_angle_gamma 90
_cell_formula_units_Z 4
_cell_length_a 9.6958(8)
_cell_length_b 10.0818(9)
_cell_length_c 21.4683(19)
_cell_measurement_reflns_used 1046
_cell_measurement_temperature 293(2)
_cell_measurement_theta_max 19.6200
_cell_measurement_theta_min 3.4870
_cell_volume 2098.6(3)
_computing_cell_refinement
;
CrysAlisPro, Agilent Technologies,
Version 1.171.36.32 (release 02-08-2013 CrysAlis171 .NET)
(compiled Aug  2 2013,16:46:58)
;
_computing_data_collection
;
CrysAlisPro, Agilent Technologies,
Version 1.171.36.32 (release 02-08-2013 CrysAlis171 .NET)
(compiled Aug  2 2013,16:46:58)
;
_computing_data_reduction
;
CrysAlisPro, Agilent Technologies,
Version 1.171.36.32 (release 02-08-2013 CrysAlis171 .NET)
(compiled Aug  2 2013,16:46:58)
;
_computing_molecular_graphics 'Olex2 (Dolomanov et al., 2009)'
_computing_publication_material 'Olex2 (Dolomanov et al., 2009)'
_computing_structure_refinement 'ShelXL (Sheldrick, 2015)'
_computing_structure_solution 'ShelXT (Sheldrick, 2015)'
_diffrn_ambient_temperature 293(2)
_diffrn_detector_area_resol_mean 10.4471
_diffrn_measured_fraction_theta_full 0.998
_diffrn_measured_fraction_theta_max 0.998
_diffrn_measurement_details
;
#__ type_ start__ end____ width___ exp.time_
  1 omega   26.00   77.00   1.0000   25.0000
omega____ theta____ kappa____ phi______ frames
    -       15.2428   77.0000  -90.0000 51

#__ type_ start__ end____ width___ exp.time_
  2 omega  -11.00   15.00   1.0000   25.0000
omega____ theta____ kappa____ phi______ frames
    -      -16.1803  -99.0000 -150.0000 26

#__ type_ start__ end____ width___ exp.time_
  3 omega  -90.00  -60.00   1.0000   25.0000
omega____ theta____ kappa____ phi______ frames
    -      -16.1803  -57.0000   90.0000 30

#__ type_ start__ end____ width___ exp.time_
  4 omega  -31.00    9.00   1.0000   25.0000
omega____ theta____ kappa____ phi______ frames
    -      -16.1803  -57.0000   90.0000 40

#__ type_ start__ end____ width___ exp.time_
  5 omega -106.00  -71.00   1.0000   25.0000
omega____ theta____ kappa____ phi______ frames
    -      -16.1803 -178.0000  -60.0000 35
;
_diffrn_measurement_device_type 'Xcalibur, Atlas, Gemini'
_diffrn_measurement_method '\w scans'
_diffrn_orient_matrix_UB_11 0.0481184000
_diffrn_orient_matrix_UB_12 -0.0371749000
_diffrn_orient_matrix_UB_13 -0.0177594000
_diffrn_orient_matrix_UB_21 -0.0188688000
_diffrn_orient_matrix_UB_22 0.0360497000
_diffrn_orient_matrix_UB_23 -0.0270581000
_diffrn_orient_matrix_UB_31 0.0517560000
_diffrn_orient_matrix_UB_32 0.0476402000
_diffrn_orient_matrix_UB_33 0.0066401000
_diffrn_radiation_monochromator graphite
_diffrn_radiation_type MoK\a
_diffrn_radiation_wavelength 0.71073
_diffrn_reflns_av_R_equivalents 0.0568
_diffrn_reflns_av_unetI/netI 0.1033
_diffrn_reflns_Laue_measured_fraction_full 0.998
_diffrn_reflns_Laue_measured_fraction_max 0.998
_diffrn_reflns_limit_h_max 11
_diffrn_reflns_limit_h_min -11
_diffrn_reflns_limit_k_max 10
_diffrn_reflns_limit_k_min -11
_diffrn_reflns_limit_l_max 23
_diffrn_reflns_limit_l_min -25
_diffrn_reflns_number 7767
_diffrn_reflns_point_group_measured_fraction_full 0.975
_diffrn_reflns_point_group_measured_fraction_max 0.975
_diffrn_reflns_theta_full 24.994
_diffrn_reflns_theta_max 24.994
_diffrn_reflns_theta_min 2.831
_diffrn_source 'Enhance (Mo) X-ray Source'
_exptl_absorpt_coefficient_mu 0.154
_exptl_absorpt_correction_T_max 1.00000
_exptl_absorpt_correction_T_min 0.77770
_exptl_absorpt_correction_type multi-scan
_exptl_absorpt_process_details
;
CrysAlisPro, Agilent Technologies,
Version 1.171.36.32 (release 02-08-2013 CrysAlis171 .NET)
(compiled Aug  2 2013,16:46:58)
Empirical absorption correction using spherical harmonics,
 implemented in SCALE3 ABSPACK scaling algorithm.
;
_exptl_crystal_colour 'clear light colourless'
_exptl_crystal_density_diffrn 1.188
_exptl_crystal_description block
_exptl_crystal_F_000 800
_exptl_crystal_size_max 0.5
_exptl_crystal_size_mid 0.3
_exptl_crystal_size_min 0.2
_refine_diff_density_max 0.221
_refine_diff_density_min -0.143
_refine_diff_density_rms 0.032
_refine_ls_abs_structure_details
;
 Flack x determined using 419 quotients [(I+)-(I-)]/[(I+)+(I-)]
 (Parsons, Flack and Wagner, Acta Cryst. B69 (2013) 249-259).
;
_refine_ls_abs_structure_Flack -0.03(14)
_refine_ls_extinction_coef 0.0036(11)
_refine_ls_extinction_expression Fc^*^=kFc[1+0.001xFc^2^\l^3^/sin(2\q)]^-1/4^
_refine_ls_extinction_method 'SHELXL-2014/7 (Sheldrick 2014'
_refine_ls_goodness_of_fit_ref 0.915
_refine_ls_hydrogen_treatment constr
_refine_ls_matrix_type full
_refine_ls_number_parameters 238
_refine_ls_number_reflns 3594
_refine_ls_number_restraints 2
_refine_ls_restrained_S_all 0.952
_refine_ls_R_factor_all 0.1537
_refine_ls_R_factor_gt 0.0599
_refine_ls_shift/su_max 0.000
_refine_ls_shift/su_mean 0.000
_refine_ls_structure_factor_coef Fsqd
_refine_ls_weighting_details 'w=1/[\s^2^(Fo^2^)+(0.0358P)^2^] where P=(Fo^2^+2Fc^2^)/3'
_refine_ls_weighting_scheme calc
_refine_ls_wR_factor_gt 0.1074
_refine_ls_wR_factor_ref 0.1356
_reflns_Friedel_coverage 0.698
_reflns_Friedel_fraction_full 0.943
_reflns_Friedel_fraction_max 0.943
_reflns_number_gt 1654
_reflns_number_total 3594
_reflns_threshold_expression 'I > 2\s(I)'
_cod_data_source_file c7ra00468k2.cif
_cod_data_source_block g170303a
_cod_database_code 7228756
_shelx_shelxl_version_number 2014/7
_chemical_oxdiff_formula C
_shelx_space_group_comment
;
The symmetry employed for this shelxl refinement is uniquely defined
by the following loop, which should always be used as a source of
symmetry information in preference to the above space-group names.
They are only intended as comments.
;
_reflns_odcompleteness_completeness 99.60
_reflns_odcompleteness_iscentric 1
_reflns_odcompleteness_theta 28.22
_olex2_refinement_description
;
1. Fixed Uiso
 At 1.2 times of:
  All C(H) groups, All C(H,H) groups, All N(H) groups
 At 1.5 times of:
  All C(H,H,H) groups
2. Restrained distances
 C19-C20
 1.54 with sigma of 0.02
 C20-C19
 1.54 with sigma of 0.02
3.a Ternary CH refined with riding coordinates:
 C10(H10)
3.b Secondary CH2 refined with riding coordinates:
 C8(H8A,H8B), C7(H7A,H7B), C19(H19A,H19B), C17(H17A,H17B)
3.c Aromatic/amide H refined with riding coordinates:
 N003(H003), C12(H12), C13(H13), C16(H16), C6(H6), C14(H14), C4(H4), C15(H15),
 C2(H2), C3(H3), C5(H5)
3.d Idealised Me refined as rotating group:
 C20(H20A,H20B,H20C), C18(H18A,H18B,H18C)
;
_olex2_date_sample_data_collection 2017-03-03
_olex2_submission_special_instructions 'No special instructions were received'

loop_
_space_group_symop_operation_xyz
'x, y, z'
'-x+1/2, -y, z+1/2'
'-x, y+1/2, -z+1/2'
'x+1/2, -y+1/2, -z'

loop_
_atom_site_label
_atom_site_type_symbol
_atom_site_fract_x
_atom_site_fract_y
_atom_site_fract_z
_atom_site_U_iso_or_equiv
_atom_site_adp_type
_atom_site_occupancy
_atom_site_site_symmetry_order
_atom_site_calc_flag
_atom_site_refinement_flags_posn
P1 P 0.28278(16) 0.1387(2) 0.24787(9) 0.0847(6) Uani 1 1 d .
O1 O 0.5862(5) 0.1305(5) 0.4108(2) 0.1044(16) Uani 1 1 d .
N003 N 0.6822(5) 0.3176(5) 0.3736(2) 0.0762(15) Uani 1 1 d .
H003 H 0.6856 0.3720 0.3428 0.091 Uiso 1 1 calc R
O3 O 0.3193(5) 0.2527(5) 0.2016(2) 0.1193(18) Uani 1 1 d .
O2 O 0.3211(4) 0.0049(5) 0.2273(2) 0.1057(16) Uani 1 1 d .
O4 O 0.1263(4) 0.1602(5) 0.2578(3) 0.1224(18) Uani 1 1 d .
C007 C 0.6001(6) 0.2107(7) 0.3691(3) 0.0749(18) Uani 1 1 d .
C11 C 0.3060(6) 0.3104(6) 0.3498(3) 0.0627(15) Uani 1 1 d .
C10 C 0.3675(5) 0.1893(6) 0.3188(2) 0.0681(16) Uani 1 1 d .
H10 H 0.3540 0.1161 0.3482 0.082 Uiso 1 1 calc R
C8 C 0.5251(5) 0.1973(6) 0.3076(3) 0.0722(17) Uani 1 1 d .
H8A H 0.5561 0.1180 0.2863 0.087 Uiso 1 1 calc R
H8B H 0.5459 0.2731 0.2814 0.087 Uiso 1 1 calc R
C12 C 0.2228(7) 0.2989(7) 0.4014(3) 0.0797(18) Uani 1 1 d .
H12 H 0.2004 0.2150 0.4163 0.096 Uiso 1 1 calc R
C1 C 0.7017(8) 0.4383(7) 0.4746(3) 0.0777(17) Uani 1 1 d .
C13 C 0.1725(8) 0.4084(9) 0.4310(3) 0.101(2) Uani 1 1 d .
H13 H 0.1174 0.3981 0.4661 0.121 Uiso 1 1 calc R
C16 C 0.3364(7) 0.4366(7) 0.3284(3) 0.085(2) Uani 1 1 d .
H16 H 0.3925 0.4477 0.2937 0.102 Uiso 1 1 calc R
C6 C 0.7851(8) 0.5104(8) 0.5134(4) 0.102(2) Uani 1 1 d .
H6 H 0.8804 0.5043 0.5095 0.123 Uiso 1 1 calc R
C14 C 0.2017(8) 0.5319(9) 0.4100(4) 0.104(2) Uani 1 1 d .
H14 H 0.1667 0.6061 0.4303 0.125 Uiso 1 1 calc R
C7 C 0.7656(6) 0.3452(7) 0.4285(3) 0.091(2) Uani 1 1 d .
H7A H 0.8529 0.3822 0.4150 0.109 Uiso 1 1 calc R
H7B H 0.7851 0.2620 0.4494 0.109 Uiso 1 1 calc R
C4 C 0.5909(12) 0.6007(8) 0.5663(4) 0.118(3) Uani 1 1 d .
H4 H 0.5541 0.6548 0.5972 0.142 Uiso 1 1 calc R
C15 C 0.2833(8) 0.5456(7) 0.3588(4) 0.105(2) Uani 1 1 d .
H15 H 0.3035 0.6301 0.3440 0.126 Uiso 1 1 calc R
C2 C 0.5607(8) 0.4464(7) 0.4815(3) 0.095(2) Uani 1 1 d .
H2 H 0.5031 0.3977 0.4555 0.114 Uiso 1 1 calc R
C3 C 0.5052(8) 0.5263(8) 0.5266(4) 0.117(3) Uani 1 1 d .
H3 H 0.4099 0.5313 0.5311 0.140 Uiso 1 1 calc R
C5 C 0.7295(11) 0.5909(8) 0.5577(4) 0.120(3) Uani 1 1 d .
H5 H 0.7880 0.6406 0.5829 0.144 Uiso 1 1 calc R
C20 C 0.3718(13) 0.3034(9) 0.0985(5) 0.200(6) Uani 1 1 d D
H20A H 0.3106 0.3568 0.0738 0.300 Uiso 1 1 calc GR
H20B H 0.4243 0.2463 0.0717 0.300 Uiso 1 1 calc GR
H20C H 0.4332 0.3598 0.1214 0.300 Uiso 1 1 calc GR
C18 C -0.0914(9) 0.0973(13) 0.2932(5) 0.217(6) Uani 1 1 d .
H18A H -0.1304 0.1737 0.2732 0.326 Uiso 1 1 calc GR
H18B H -0.0701 0.1184 0.3357 0.326 Uiso 1 1 calc GR
H18C H -0.1565 0.0256 0.2920 0.326 Uiso 1 1 calc GR
C19 C 0.3006(14) 0.2322(13) 0.1369(6) 0.221(6) Uani 1 1 d D
H19A H 0.3204 0.1398 0.1282 0.266 Uiso 1 1 calc R
H19B H 0.2038 0.2464 0.1276 0.266 Uiso 1 1 calc R
C17 C 0.0283(9) 0.0599(10) 0.2624(6) 0.195(5) Uani 1 1 d .
H17A H 0.0043 0.0305 0.2208 0.234 Uiso 1 1 calc R
H17B H 0.0690 -0.0148 0.2841 0.234 Uiso 1 1 calc R

loop_
_atom_site_aniso_label
_atom_site_aniso_U_11
_atom_site_aniso_U_22
_atom_site_aniso_U_33
_atom_site_aniso_U_23
_atom_site_aniso_U_13
_atom_site_aniso_U_12
P1 0.0726(9) 0.1050(14) 0.0766(13) -0.0224(14) 0.0008(10) -0.0010(11)
O1 0.139(4) 0.091(3) 0.083(3) 0.024(3) -0.023(3) -0.018(3)
N003 0.077(3) 0.086(4) 0.066(3) 0.011(3) -0.010(3) -0.005(3)
O3 0.148(5) 0.148(4) 0.062(3) -0.006(3) -0.015(3) -0.011(4)
O2 0.105(3) 0.107(3) 0.105(4) -0.051(3) -0.006(3) 0.012(3)
O4 0.071(3) 0.139(4) 0.158(5) -0.051(5) 0.008(3) -0.005(3)
C007 0.080(4) 0.082(5) 0.063(4) -0.006(4) -0.005(4) 0.002(4)
C11 0.080(4) 0.059(4) 0.050(4) -0.001(3) 0.001(3) -0.004(3)
C10 0.078(4) 0.072(4) 0.054(4) 0.005(3) 0.003(3) -0.005(3)
C8 0.069(4) 0.082(4) 0.066(4) -0.014(4) 0.000(3) -0.003(3)
C12 0.099(4) 0.079(4) 0.061(4) 0.000(4) 0.011(4) -0.005(4)
C1 0.090(5) 0.076(4) 0.067(4) 0.009(4) -0.015(4) -0.009(4)
C13 0.111(6) 0.115(6) 0.075(5) -0.019(5) 0.025(4) 0.010(5)
C16 0.108(5) 0.078(5) 0.070(5) -0.001(4) 0.017(4) -0.002(4)
C6 0.114(5) 0.081(5) 0.112(6) 0.000(5) -0.028(5) 0.001(5)
C14 0.123(6) 0.092(6) 0.098(6) -0.020(5) 0.018(5) 0.022(5)
C7 0.080(4) 0.103(5) 0.089(5) 0.014(5) -0.026(4) -0.002(4)
C4 0.169(9) 0.096(6) 0.090(6) -0.021(5) -0.008(6) 0.005(6)
C15 0.131(6) 0.074(5) 0.110(6) 0.000(5) -0.002(6) -0.007(5)
C2 0.105(6) 0.107(6) 0.074(5) -0.009(5) -0.006(4) -0.012(4)
C3 0.131(6) 0.131(7) 0.087(6) -0.020(6) 0.006(5) -0.008(6)
C5 0.145(8) 0.080(6) 0.136(8) -0.016(6) -0.047(7) -0.007(5)
C20 0.333(17) 0.108(7) 0.158(10) 0.005(8) 0.062(12) -0.031(9)
C18 0.109(7) 0.319(16) 0.225(12) 0.001(12) 0.005(8) -0.017(9)
C19 0.315(16) 0.220(13) 0.129(10) -0.001(10) 0.079(11) -0.052(13)
C17 0.087(6) 0.224(11) 0.274(14) -0.044(11) 0.076(8) -0.003(7)

loop_
_atom_type_symbol
_atom_type_description
_atom_type_scat_dispersion_real
_atom_type_scat_dispersion_imag
_atom_type_scat_source
C C 0.0033 0.0016 'International Tables Vol C Tables 4.2.6.8 and 6.1.1.4'
H H 0.0000 0.0000 'International Tables Vol C Tables 4.2.6.8 and 6.1.1.4'
N N 0.0061 0.0033 'International Tables Vol C Tables 4.2.6.8 and 6.1.1.4'
O O 0.0106 0.0060 'International Tables Vol C Tables 4.2.6.8 and 6.1.1.4'
P P 0.1023 0.0942 'International Tables Vol C Tables 4.2.6.8 and 6.1.1.4'

loop_
_geom_angle_atom_site_label_1
_geom_angle_atom_site_label_2
_geom_angle_atom_site_label_3
_geom_angle
O3 P1 C10 103.1(3)
O2 P1 O3 115.4(3)
O2 P1 O4 114.7(3)
O2 P1 C10 113.5(3)
O4 P1 O3 101.9(3)
O4 P1 C10 106.9(3)
C007 N003 H003 118.6
C007 N003 C7 122.8(6)
C7 N003 H003 118.6
C19 O3 P1 119.3(7)
C17 O4 P1 125.3(5)
O1 C007 N003 123.1(6)
O1 C007 C8 122.1(6)
N003 C007 C8 114.8(6)
C12 C11 C10 121.2(6)
C12 C11 C16 118.0(6)
C16 C11 C10 120.8(5)
P1 C10 H10 105.7
C11 C10 P1 114.9(4)
C11 C10 H10 105.7
C11 C10 C8 114.5(5)
C8 C10 P1 109.5(4)
C8 C10 H10 105.7
C007 C8 C10 110.1(5)
C007 C8 H8A 109.6
C007 C8 H8B 109.6
C10 C8 H8A 109.6
C10 C8 H8B 109.6
H8A C8 H8B 108.1
C11 C12 H12 119.5
C13 C12 C11 121.1(6)
C13 C12 H12 119.5
C6 C1 C7 119.4(7)
C6 C1 C2 119.3(7)
C2 C1 C7 121.2(7)
C12 C13 H13 119.5
C14 C13 C12 121.0(7)
C14 C13 H13 119.5
C11 C16 H16 120.1
C15 C16 C11 119.8(6)
C15 C16 H16 120.1
C1 C6 H6 119.8
C5 C6 C1 120.5(8)
C5 C6 H6 119.8
C13 C14 H14 120.6
C13 C14 C15 118.9(7)
C15 C14 H14 120.6
N003 C7 C1 115.2(5)
N003 C7 H7A 108.5
N003 C7 H7B 108.5
C1 C7 H7A 108.5
C1 C7 H7B 108.5
H7A C7 H7B 107.5
C3 C4 H4 121.2
C5 C4 H4 121.2
C5 C4 C3 117.6(8)
C16 C15 H15 119.4
C14 C15 C16 121.2(7)
C14 C15 H15 119.4
C1 C2 H2 120.0
C3 C2 C1 120.0(7)
C3 C2 H2 120.0
C4 C3 H3 119.7
C2 C3 C4 120.6(8)
C2 C3 H3 119.7
C6 C5 H5 119.0
C4 C5 C6 122.0(8)
C4 C5 H5 119.0
H20A C20 H20B 109.5
H20A C20 H20C 109.5
H20B C20 H20C 109.5
C19 C20 H20A 109.5
C19 C20 H20B 109.5
C19 C20 H20C 109.5
H18A C18 H18B 109.5
H18A C18 H18C 109.5
H18B C18 H18C 109.5
C17 C18 H18A 109.5
C17 C18 H18B 109.5
C17 C18 H18C 109.5
O3 C19 H19A 107.7
O3 C19 H19B 107.7
C20 C19 O3 118.5(12)
C20 C19 H19A 107.7
C20 C19 H19B 107.7
H19A C19 H19B 107.1
O4 C17 H17A 108.7
O4 C17 H17B 108.7
C18 C17 O4 114.1(9)
C18 C17 H17A 108.7
C18 C17 H17B 108.7
H17A C17 H17B 107.6

loop_
_geom_bond_atom_site_label_1
_geom_bond_atom_site_label_2
_geom_bond_distance
P1 O3 1.559(6)
P1 O2 1.468(4)
P1 O4 1.547(4)
P1 C10 1.803(6)
O1 C007 1.214(7)
N003 H003 0.8600
N003 C007 1.343(7)
N003 C7 1.456(7)
O3 C19 1.416(11)
O4 C17 1.391(10)
C007 C8 1.513(8)
C11 C10 1.514(7)
C11 C12 1.375(8)
C11 C16 1.384(7)
C10 H10 0.9800
C10 C8 1.549(7)
C8 H8A 0.9700
C8 H8B 0.9700
C12 H12 0.9300
C12 C13 1.364(8)
C1 C6 1.370(8)
C1 C7 1.498(8)
C1 C2 1.378(8)
C13 H13 0.9300
C13 C14 1.354(9)
C16 H16 0.9300
C16 C15 1.378(8)
C6 H6 0.9300
C6 C5 1.361(10)
C14 H14 0.9300
C14 C15 1.362(9)
C7 H7A 0.9700
C7 H7B 0.9700
C4 H4 0.9300
C4 C3 1.407(10)
C4 C5 1.360(11)
C15 H15 0.9300
C2 H2 0.9300
C2 C3 1.370(9)
C3 H3 0.9300
C5 H5 0.9300
C20 H20A 0.9600
C20 H20B 0.9600
C20 H20C 0.9600
C20 C19 1.293(10)
C18 H18A 0.9600
C18 H18B 0.9600
C18 H18C 0.9600
C18 C17 1.389(11)
C19 H19A 0.9700
C19 H19B 0.9700
C17 H17A 0.9700
C17 H17B 0.9700
